data_4310360
loop_
_publ_author_name
'Masahiro Shikano'
'Reinhard K. Kremer'
'Martin Ahrens'
'H.-J. Koo'
'M.-H. Whangbo'
'Jacques Darriet'

_publ_section_title
;
 Synthesis and Characterization of a Magnetic Semiconductor Na2RuO4
 Containing One-Dimensional Chains of Ru6+
;
_journal_name_full 'Inorganic Chemistry'
_journal_page_first 5
_journal_page_last 7
_journal_paper_doi 10.1021/ic035191w
_journal_volume 43
_journal_year 2004
_chemical_formula_sum 'Na2 O4 Ru'
_chemical_formula_weight 211.1
_chemical_name_systematic ' ?'
_space_group_IT_number 14
_symmetry_cell_setting monoclinic
_symmetry_space_group_name_Hall '-P 2yn'
_symmetry_space_group_name_H-M 'P 1 21/n 1'
_audit_creation_method 'Jana2000 Version : 10/10/2002'
_cell_angle_alpha 90
_cell_angle_beta 119.668(10)
_cell_angle_gamma 90
_cell_formula_units_Z 8
_cell_length_a 10.70980(10)
_cell_length_b 7.03560(10)
_cell_length_c 10.9253(2)
_cell_measurement_reflns_used 'X-ray powder'
_cell_measurement_temperature 293
_cell_measurement_theta_max 40
_cell_measurement_theta_min 2
_cell_volume 715.30(7)
_computing_publication_material '(Jana2000; Petricek and Dusek, 2000)'
_computing_structure_refinement '(Jana2000; Petricek and Dusek, 2000)'
_diffrn_ambient_temperature ?
_diffrn_measurement_device_type 'Nonius CCD'
_diffrn_radiation_type 'Mo K\a'
_diffrn_radiation_wavelength 0.71069
_diffrn_reflns_av_R_equivalents 0.1310
_diffrn_reflns_av_sigmaI/netI 0.1043
_diffrn_reflns_limit_h_max 17
_diffrn_reflns_limit_h_min -17
_diffrn_reflns_limit_k_max 11
_diffrn_reflns_limit_k_min -11
_diffrn_reflns_limit_l_max 17
_diffrn_reflns_limit_l_min -17
_diffrn_reflns_number 22048
_diffrn_reflns_theta_max 34.90
_diffrn_reflns_theta_min 2.18
_exptl_absorpt_coefficient_mu 4.476
_exptl_absorpt_correction_T_max 0.976
_exptl_absorpt_correction_T_min 0.976
_exptl_absorpt_correction_type cylinder
_exptl_absorpt_process_details '(Jana2000; Petricek and Dusek, 2000)'
_exptl_crystal_density_diffrn 3.9189(4)
_exptl_crystal_description needle
_exptl_crystal_F_000 784
_exptl_crystal_size_max 0.145
_exptl_crystal_size_min 0.003
_refine_diff_density_max 2.22
_refine_diff_density_min -1.73
_refine_ls_extinction_coef 0.005(4)
_refine_ls_extinction_method 'B-C type 1 Gaussian isotropic (Becker & Coppens, 1974)'
_refine_ls_goodness_of_fit_gt 1.56
_refine_ls_goodness_of_fit_ref 1.56
_refine_ls_number_constraints none
_refine_ls_number_parameters 129
_refine_ls_number_reflns 1200
_refine_ls_number_restraints none
_refine_ls_restrained_S_all none
_refine_ls_restrained_S_gt none
_refine_ls_R_factor_all 0.0437
_refine_ls_R_factor_gt 0.0437
_refine_ls_shift/su_max 0.0001
_refine_ls_shift/su_mean 0.0000
_refine_ls_structure_factor_coef Fsqd
_refine_ls_weighting_details w=1/(\s^2^(I)+0.0004I^2^)
_refine_ls_weighting_scheme sigma
_refine_ls_wR_factor_gt 0.0853
_refine_ls_wR_factor_ref 0.0853
_reflns_number_gt 1200
_reflns_number_total 3229
_reflns_threshold_expression I>3\s(I)
_cod_data_source_file ic035191wsi20031015_121806.cif
_cod_data_source_block (I)
_cod_depositor_comments
;
The following automatic conversions were performed:

'_diffrn_ambient_temperature' value 'yes' was changed to '?' - the
value is undefined or not given.

Automatic conversion script
Id: cif_fix_values 1569 2011-02-09 13:29:24Z adriana 

The following automatic conversions were performed:

'_exptl_absorpt_correction_type' tag value 'Cylindrical' was replaced
with 'cylinder' value.

Automatic conversion script
Id: cif_fix_values 1646 2011-03-28 12:23:43Z adriana 
;
_cod_original_formula_sum 'Na2 O4 Ru1'
_cod_database_code 4310360
_cod_database_fobs_code 4310360

loop_
_symmetry_equiv_pos_site_id
_symmetry_equiv_pos_as_xyz
1 x,y,z
2 1/2-x,1/2+y,1/2-z
3 -x,-y,-z
4 1/2+x,1/2-y,1/2+z

loop_
_atom_site_label
_atom_site_type_symbol
_atom_site_adp_type
_atom_site_fract_x
_atom_site_fract_y
_atom_site_fract_z
_atom_site_U_iso_or_equiv
_atom_site_symmetry_multiplicity
_atom_site_occupancy
_atom_site_calc_flag
_atom_site_refinement_flags
_atom_site_disorder_assembly
_atom_site_disorder_group
Ru1 Ru Uani 0.25222(11) 0.26886(8) 0.25166(12) 0.0069(4) 4 1 d . . .
Ru2 Ru Uani 0.24903(11) 0.24411(6) 0.74878(12) 0.0080(5) 4 1 d . . .
Na1 Na Uani 0.0552(6) 0.0059(5) 0.9021(7) 0.019(2) 4 1 d . . .
Na2 Na Uani 0.3950(5) 0.0406(5) 0.0894(6) 0.017(2) 4 1 d . . .
Na3 Na Uani 0.0634(5) 0.0636(5) 0.4144(5) 0.021(2) 4 1 d . . .
Na4 Na Uani 0.3961(5) 0.0137(5) 0.5878(6) 0.015(2) 4 1 d . . .
O1 O Uani 0.0847(8) 0.2721(7) 0.2501(9) 0.012(4) 4 1 d . . .
O2 O Uani 0.1968(9) 0.0202(7) 0.1498(9) 0.011(4) 4 1 d . . .
O3 O Uani 0.2251(7) -0.1449(8) 0.3879(7) 0.017(4) 4 1 d . . .
O4 O Uani 0.4083(7) 0.1504(8) 0.8887(7) 0.015(3) 4 1 d . . .
O5 O Uani 0.4052(6) 0.1779(8) 0.3982(7) 0.011(3) 4 1 d . . .
O6 O Uani 0.2576(7) 0.3195(8) 0.5985(7) 0.013(3) 4 1 d . . .
O7 O Uani 0.0882(9) 0.2528(7) 0.7588(11) 0.018(4) 4 1 d . . .
O8 O Uani 0.1877(9) -0.0062(6) 0.6532(10) 0.016(5) 4 1 d . . .

loop_
_atom_site_aniso_label
_atom_site_aniso_type_symbol
_atom_site_aniso_U_11
_atom_site_aniso_U_22
_atom_site_aniso_U_33
_atom_site_aniso_U_12
_atom_site_aniso_U_13
_atom_site_aniso_U_23
Ru1 Ru 0.0068(6) 0.0068(3) 0.0090(6) -0.0002(4) 0.0055(5) 0.0005(5)
Ru2 Ru 0.0081(6) 0.0062(3) 0.0106(6) 0.0006(4) 0.0054(5) 0.0010(5)
Na1 Na 0.011(3) 0.028(2) 0.019(3) 0.0028(16) 0.008(2) -0.0006(17)
Na2 Na 0.018(3) 0.0173(19) 0.020(3) -0.0020(17) 0.014(3) -0.0032(19)
Na3 Na 0.021(3) 0.032(2) 0.013(3) 0.007(2) 0.011(2) 0.003(2)
Na4 Na 0.014(3) 0.018(2) 0.012(3) -0.0025(15) 0.005(2) -0.0012(16)
O1 O 0.013(4) 0.010(3) 0.022(6) -0.001(2) 0.015(4) -0.003(2)
O2 O 0.018(5) 0.008(3) 0.008(6) 0.005(2) 0.008(5) 0.002(2)
O3 O 0.025(4) 0.014(3) 0.022(5) -0.003(3) 0.020(4) -0.002(3)
O4 O 0.015(4) 0.016(3) 0.016(5) 0.005(2) 0.008(4) 0.002(3)
O5 O 0.006(3) 0.014(3) 0.011(4) 0.005(2) 0.003(3) 0.006(3)
O6 O 0.011(4) 0.019(3) 0.010(4) 0.003(2) 0.005(3) 0.006(3)
O7 O 0.015(5) 0.021(3) 0.021(6) 0.001(2) 0.011(5) 0.000(2)
O8 O 0.021(6) 0.008(3) 0.010(6) 0.003(2) 0.001(5) -0.001(2)

loop_
_atom_type_symbol
_atom_type_scat_dispersion_real
_atom_type_scat_dispersion_imag
_atom_type_scat_source
Na 0.036 0.025 'International Tables Vol C Tables  4.2.6.8 and 6.1.1.1'
Ru -1.259 0.836 'International Tables Vol C Tables  4.2.6.8 and 6.1.1.1'
O 0.011 0.006 'International Tables Vol C Tables  4.2.6.8 and 6.1.1.1'

loop_
_geom_angle_atom_site_label_1
_geom_angle_atom_site_label_2
_geom_angle_atom_site_label_3
_geom_angle_site_symmetry_1
_geom_angle_site_symmetry_2
_geom_angle_site_symmetry_3
_geom_angle
_geom_angle_publ_flag
O1 Ru1 O2 . . . 89.2(4) yes
O1 Ru1 O2 . . 2_555 90.0(4) yes
O1 Ru1 O3 . . 2_555 123.7(3) yes
O1 Ru1 O5 . . . 119.7(4) yes
O2 Ru1 O2 . . 2_555 178.6(3) yes
O2 Ru1 O3 . . 2_555 87.1(4) yes
O2 Ru1 O5 . . . 94.3(3) yes
O2 Ru1 O2 2_555 . . 178.6(3) yes
O2 Ru1 O3 2_555 . 2_555 92.5(4) yes
O2 Ru1 O5 2_555 . . 87.0(3) yes
O3 Ru1 O5 2_555 . . 116.7(4) yes
O4 Ru2 O6 . . . 116.4(4) yes
O4 Ru2 O7 . . . 120.7(4) yes
O4 Ru2 O8 . . . 92.9(3) yes
O4 Ru2 O8 . . 2_556 86.4(3) yes
O6 Ru2 O7 . . . 122.9(4) yes
O6 Ru2 O8 . . . 86.1(4) yes
O6 Ru2 O8 . . 2_556 94.3(4) yes
O7 Ru2 O8 . . . 89.2(4) yes
O7 Ru2 O8 . . 2_556 91.0(4) yes
O8 Ru2 O8 . . 2_556 179.3(3) yes
O8 Ru2 O8 2_556 . . 179.3(3) yes
Na1 Na1 O1 3_557 . 3_556 97.9(3) yes
Na1 Na1 O2 3_557 . 1_556 54.8(3) yes
Na1 Na1 O2 3_557 . 3_556 51.2(3) yes
Na1 Na1 O5 3_557 . 4_455 65.5(3) yes
Na1 Na1 O6 3_557 . 2_546 129.1(3) yes
Na1 Na1 O7 3_557 . . 136.1(3) yes
O1 Na1 O2 3_556 . 1_556 128.6(3) yes
O1 Na1 O2 3_556 . 3_556 64.4(3) yes
O1 Na1 O5 3_556 . 4_455 117.9(3) yes
O1 Na1 O6 3_556 . 2_546 78.4(3) yes
O1 Na1 O7 3_556 . . 110.5(4) yes
O2 Na1 O2 1_556 . 3_556 105.9(5) yes
O2 Na1 O5 1_556 . 4_455 91.3(3) yes
O2 Na1 O6 1_556 . 2_546 87.9(3) yes
O2 Na1 O7 1_556 . . 118.8(3) yes
O2 Na1 O2 3_556 . 1_556 105.9(5) yes
O2 Na1 O5 3_556 . 4_455 59.4(2) yes
O2 Na1 O6 3_556 . 2_546 141.0(3) yes
O2 Na1 O7 3_556 . . 112.8(3) yes
O5 Na1 O6 4_455 . 2_546 158.6(3) yes
O5 Na1 O7 4_455 . . 71.7(3) yes
O6 Na1 O7 2_546 . . 90.1(4) yes
O1 Na2 O2 2_545 . . 64.4(3) yes
O1 Na2 O3 2_545 . 2_555 116.4(4) yes
O1 Na2 O4 2_545 . 1_554 149.0(3) yes
O1 Na2 O4 2_545 . 3_656 75.0(3) yes
O1 Na2 O6 2_545 . 2_545 84.2(3) yes
O1 Na2 O7 2_545 . 4_554 99.7(3) yes
O2 Na2 O3 . . 2_555 60.6(3) yes
O2 Na2 O4 . . 1_554 134.3(3) yes
O2 Na2 O4 . . 3_656 138.7(3) yes
O2 Na2 O6 . . 2_545 83.3(3) yes
O2 Na2 O7 . . 4_554 109.9(4) yes
O3 Na2 O4 2_555 . 1_554 93.9(3) yes
O3 Na2 O4 2_555 . 3_656 154.7(3) yes
O3 Na2 O6 2_555 . 2_545 117.3(3) yes
O3 Na2 O7 2_555 . 4_554 72.5(3) yes
O4 Na2 O4 1_554 . 3_656 79.9(3) yes
O4 Na2 O6 1_554 . 2_545 75.8(3) yes
O4 Na2 O7 1_554 . 4_554 95.2(4) yes
O4 Na2 O4 3_656 . 1_554 79.9(3) yes
O4 Na2 O6 3_656 . 2_545 85.2(3) yes
O4 Na2 O7 3_656 . 4_554 83.5(3) yes
O6 Na2 O7 2_545 . 4_554 166.6(5) yes
Na3 Na3 O1 3_556 . . 154.2(3) yes
Na3 Na3 O3 3_556 . . 118.7(2) yes
Na3 Na3 O4 3_556 . 4_454 80.1(3) yes
Na3 Na3 O6 3_556 . . 98.9(3) yes
Na3 Na3 O7 3_556 . 3_556 84.0(3) yes
Na3 Na3 O8 3_556 . . 53.8(3) yes
Na3 Na3 O8 3_556 . 3_556 49.9(3) yes
O1 Na3 O3 . . . 86.7(3) yes
O1 Na3 O4 . . 4_454 74.5(3) yes
O1 Na3 O6 . . . 80.2(3) yes
O1 Na3 O7 . . 3_556 102.3(3) yes
O1 Na3 O8 . . . 138.7(3) yes
O1 Na3 O8 . . 3_556 111.8(3) yes
O3 Na3 O4 . . 4_454 161.2(4) yes
O3 Na3 O6 . . . 99.2(3) yes
O3 Na3 O7 . . 3_556 69.5(3) yes
O3 Na3 O8 . . . 87.6(3) yes
O3 Na3 O8 . . 3_556 128.0(3) yes
O4 Na3 O6 4_454 . . 77.1(2) yes
O4 Na3 O7 4_454 . 3_556 114.8(3) yes
O4 Na3 O8 4_454 . . 105.8(3) yes
O4 Na3 O8 4_454 . 3_556 62.3(2) yes
O6 Na3 O7 . . 3_556 168.1(3) yes
O6 Na3 O8 . . . 60.5(2) yes
O6 Na3 O8 . . 3_556 130.8(4) yes
O7 Na3 O8 3_556 . . 113.8(3) yes
O7 Na3 O8 3_556 . 3_556 59.4(3) yes
O8 Na3 O8 . . 3_556 103.8(4) yes
O8 Na3 O8 3_556 . . 103.8(4) yes
O1 Na4 O3 4_555 . . 164.4(4) yes
O1 Na4 O5 4_555 . . 87.6(3) yes
O1 Na4 O5 4_555 . 3_656 85.1(3) yes
O1 Na4 O6 4_555 . . 75.3(2) yes
O1 Na4 O7 4_555 . 2_546 102.4(3) yes
O1 Na4 O8 4_555 . . 109.9(4) yes
O3 Na4 O5 . . . 76.8(3) yes
O3 Na4 O5 . . 3_656 92.9(3) yes
O3 Na4 O6 . . . 103.5(3) yes
O3 Na4 O7 . . 2_546 92.2(3) yes
O3 Na4 O8 . . . 81.4(3) yes
O5 Na4 O5 . . 3_656 85.1(3) yes
O5 Na4 O6 . . . 84.9(3) yes
O5 Na4 O7 . . 2_546 158.8(4) yes
O5 Na4 O8 . . . 130.5(3) yes
O5 Na4 O5 3_656 . . 85.1(3) yes
O5 Na4 O6 3_656 . . 158.3(3) yes
O5 Na4 O7 3_656 . 2_546 77.3(3) yes
O5 Na4 O8 3_656 . . 140.3(3) yes
O6 Na4 O7 . . 2_546 115.6(4) yes
O6 Na4 O8 . . . 57.9(2) yes
O7 Na4 O8 2_546 . . 63.7(3) yes
Ru1 O1 Na1 . . 3_556 105.2(4) yes
Ru1 O1 Na2 . . 2_555 105.3(3) yes
Ru1 O1 Na3 . . . 116.7(3) yes
Ru1 O1 Na4 . . 4_454 118.7(5) yes
Ru1 O1 O2 . . . 48.7(3) yes
Ru1 O1 O2 . . 2_555 48.3(3) yes
Ru1 O1 O4 . . 4_454 151.5(4) yes
Na1 O1 Na2 3_556 . 2_555 149.4(5) yes
Na1 O1 Na3 3_556 . . 77.0(3) yes
Na1 O1 Na4 3_556 . 4_454 89.5(3) yes
Na1 O1 O2 3_556 . . 56.9(3) yes
Na1 O1 O2 3_556 . 2_555 152.5(6) yes
Na1 O1 O4 3_556 . 4_454 99.0(4) yes
Na2 O1 Na3 2_555 . . 86.9(4) yes
Na2 O1 Na4 2_555 . 4_454 78.3(2) yes
Na2 O1 O2 2_555 . . 152.5(4) yes
Na2 O1 O2 2_555 . 2_555 57.9(3) yes
Na2 O1 O4 2_555 . 4_454 50.9(3) yes
Na3 O1 Na4 . . 4_454 124.5(5) yes
Na3 O1 O2 . . . 97.4(3) yes
Na3 O1 O2 . . 2_555 118.5(4) yes
Na3 O1 O4 . . 4_454 54.6(3) yes
Na4 O1 O2 4_454 . . 119.4(4) yes
Na4 O1 O2 4_454 . 2_555 97.8(2) yes
Na4 O1 O4 4_454 . 4_454 75.7(3) yes
O2 O1 O2 . . 2_555 96.9(4) yes
O2 O1 O4 . . 4_454 148.7(3) yes
O2 O1 O2 2_555 . . 96.9(4) yes
O2 O1 O4 2_555 . 4_454 108.5(4) yes
Ru1 O2 Ru1 . . 2_545 123.2(4) yes
Ru1 O2 Na1 . . 1_554 121.4(3) yes
Ru1 O2 Na1 . . 3_556 100.5(4) yes
Ru1 O2 Na2 . . . 92.3(3) yes
Ru1 O2 O1 . . . 42.1(2) yes
Ru1 O2 O1 . . 2_545 112.6(3) yes
Ru1 O2 O3 . . . 88.8(4) yes
Ru1 O2 O3 . . 2_555 42.7(2) yes
Ru1 O2 O5 . . . 39.31(17) yes
Ru1 O2 O5 . . 2_545 154.9(6) yes
Ru1 O2 Ru1 2_545 . . 123.2(4) yes
Ru1 O2 Na1 2_545 . 1_554 115.4(3) yes
Ru1 O2 Na1 2_545 . 3_556 92.0(4) yes
Ru1 O2 Na2 2_545 . . 98.6(4) yes
Ru1 O2 O1 2_545 . . 115.2(5) yes
Ru1 O2 O1 2_545 . 2_545 41.8(2) yes
Ru1 O2 O3 2_545 . . 40.4(2) yes
Ru1 O2 O3 2_545 . 2_555 149.6(4) yes
Ru1 O2 O5 2_545 . . 87.3(3) yes
Ru1 O2 O5 2_545 . 2_545 42.44(16) yes
Na1 O2 Na1 1_554 . 3_556 74.1(3) yes
Na1 O2 Na2 1_554 . . 81.3(4) yes
Na1 O2 O1 1_554 . . 109.6(3) yes
Na1 O2 O1 1_554 . 2_545 112.0(4) yes
Na1 O2 O3 1_554 . . 141.4(4) yes
Na1 O2 O3 1_554 . 2_555 86.1(3) yes
Na1 O2 O5 1_554 . . 153.5(4) yes
Na1 O2 O5 1_554 . 2_545 76.2(3) yes
Na1 O2 Na1 3_556 . 1_554 74.1(3) yes
Na1 O2 Na2 3_556 . . 155.3(4) yes
Na1 O2 O1 3_556 . . 58.7(3) yes
Na1 O2 O1 3_556 . 2_545 132.7(3) yes
Na1 O2 O3 3_556 . . 77.3(4) yes
Na1 O2 O3 3_556 . 2_555 115.5(3) yes
Na1 O2 O5 3_556 . . 121.0(5) yes
Na1 O2 O5 3_556 . 2_545 65.3(3) yes
Na2 O2 O1 . . . 132.9(3) yes
Na2 O2 O1 . . 2_545 57.7(3) yes
Na2 O2 O3 . . . 124.3(3) yes
Na2 O2 O3 . . 2_555 61.8(3) yes
Na2 O2 O5 . . . 81.8(3) yes
Na2 O2 O5 . . 2_545 109.0(4) yes
O1 O2 O1 . . 2_545 138.3(4) yes
O1 O2 O3 . . . 75.5(4) yes
O1 O2 O3 . . 2_555 73.0(3) yes
O1 O2 O5 . . . 68.7(3) yes
O1 O2 O5 . . 2_545 118.1(5) yes
O1 O2 O1 2_545 . . 138.3(4) yes
O1 O2 O3 2_545 . . 70.8(3) yes
O1 O2 O3 2_545 . 2_555 111.7(4) yes
O1 O2 O5 2_545 . . 75.1(3) yes
O1 O2 O5 2_545 . 2_545 70.9(2) yes
O3 O2 O3 . . 2_555 130.2(3) yes
O3 O2 O5 . . . 65.0(3) yes
O3 O2 O5 . . 2_545 68.5(3) yes
O3 O2 O3 2_555 . . 130.2(3) yes
O3 O2 O5 2_555 . . 67.9(2) yes
O3 O2 O5 2_555 . 2_545 161.3(5) yes
O5 O2 O5 . . 2_545 129.0(3) yes
O5 O2 O5 2_545 . . 129.0(3) yes
Ru1 O3 Na2 2_545 . 2_545 94.3(3) yes
Ru1 O3 Na3 2_545 . . 137.0(3) yes
Ru1 O3 Na4 2_545 . . 126.5(4) yes
Ru1 O3 O2 2_545 . . 47.2(2) yes
Ru1 O3 O2 2_545 . 2_545 50.2(3) yes
Ru1 O3 O5 2_545 . . 86.0(3) yes
Ru1 O3 O5 2_545 . 2_545 31.50(18) yes
Na2 O3 Na3 2_545 . . 95.0(3) yes
Na2 O3 Na4 2_545 . . 120.6(4) yes
Na2 O3 O2 2_545 . . 128.3(3) yes
Na2 O3 O2 2_545 . 2_545 57.6(3) yes
Na2 O3 O5 2_545 . . 170.4(3) yes
Na2 O3 O5 2_545 . 2_545 75.6(2) yes
Na3 O3 Na4 . . . 82.7(3) yes
Na3 O3 O2 . . . 96.3(3) yes
Na3 O3 O2 . . 2_545 152.0(4) yes
Na3 O3 O5 . . . 91.3(2) yes
Na3 O3 O5 . . 2_545 113.0(2) yes
Na4 O3 O2 . . . 110.8(3) yes
Na4 O3 O2 . . 2_545 114.7(3) yes
Na4 O3 O5 . . . 53.0(2) yes
Na4 O3 O5 . . 2_545 157.5(4) yes
O2 O3 O2 . . 2_545 97.3(4) yes
O2 O3 O5 . . . 57.9(2) yes
O2 O3 O5 . . 2_545 53.6(2) yes
O2 O3 O2 2_545 . . 97.3(4) yes
O2 O3 O5 2_545 . . 116.7(4) yes
O2 O3 O5 2_545 . 2_545 58.5(2) yes
O5 O3 O5 . . 2_545 108.6(3) yes
O5 O3 O5 2_545 . . 108.6(3) yes
Ru2 O4 Na2 . . 1_556 116.4(4) yes
Ru2 O4 Na2 . . 3_656 136.0(5) yes
Ru2 O4 Na3 . . 4_555 95.7(3) yes
Ru2 O4 O1 . . 4_555 94.3(3) yes
Ru2 O4 O6 . . 2_546 89.4(3) yes
Ru2 O4 O8 . . . 46.83(17) yes
Ru2 O4 O8 . . 2_556 50.6(2) yes
Na2 O4 Na2 1_556 . 3_656 100.1(3) yes
Na2 O4 Na3 1_556 . 4_555 119.2(3) yes
Na2 O4 O1 1_556 . 4_555 149.2(3) yes
Na2 O4 O6 1_556 . 2_546 52.9(2) yes
Na2 O4 O8 1_556 . . 108.6(4) yes
Na2 O4 O8 1_556 . 2_556 105.4(4) yes
Na2 O4 Na2 3_656 . 1_556 100.1(3) yes
Na2 O4 Na3 3_656 . 4_555 86.5(3) yes
Na2 O4 O1 3_656 . 4_555 54.0(3) yes
Na2 O4 O6 3_656 . 2_546 94.1(3) yes
Na2 O4 O8 3_656 . . 100.1(3) yes
Na2 O4 O8 3_656 . 2_556 142.5(4) yes
Na3 O4 O1 4_555 . 4_555 50.9(2) yes
Na3 O4 O6 4_555 . 2_546 172.0(4) yes
Na3 O4 O8 4_555 . . 129.8(4) yes
Na3 O4 O8 4_555 . 2_556 57.2(3) yes
O1 O4 O6 4_555 . 2_546 135.0(3) yes
O1 O4 O8 4_555 . . 93.7(4) yes
O1 O4 O8 4_555 . 2_556 92.1(4) yes
O6 O4 O8 2_546 . . 57.9(3) yes
O6 O4 O8 2_546 . 2_556 123.1(4) yes
O8 O4 O8 . . 2_556 97.4(3) yes
O8 O4 O8 2_556 . . 97.4(3) yes
Ru1 O5 Na1 . . 4_554 89.6(3) yes
Ru1 O5 Na4 . . . 122.9(4) yes
Ru1 O5 Na4 . . 3_656 130.3(4) yes
Ru1 O5 O2 . . . 46.40(18) yes
Ru1 O5 O2 . . 2_555 50.5(2) yes
Ru1 O5 O3 . . . 87.0(2) yes
Ru1 O5 O3 . . 2_555 31.8(2) yes
Na1 O5 Na4 4_554 . . 130.5(3) yes
Na1 O5 Na4 4_554 . 3_656 87.8(3) yes
Na1 O5 O2 4_554 . . 121.8(4) yes
Na1 O5 O2 4_554 . 2_555 55.4(3) yes
Na1 O5 O3 4_554 . . 175.8(3) yes
Na1 O5 O3 4_554 . 2_555 69.1(2) yes
Na4 O5 Na4 . . 3_656 94.9(3) yes
Na4 O5 O2 . . . 107.2(3) yes
Na4 O5 O2 . . 2_555 115.2(4) yes
Na4 O5 O3 . . . 50.2(2) yes
Na4 O5 O3 . . 2_555 154.0(3) yes
Na4 O5 Na4 3_656 . . 94.9(3) yes
Na4 O5 O2 3_656 . . 95.4(3) yes
Na4 O5 O2 3_656 . 2_555 142.0(4) yes
Na4 O5 O3 3_656 . . 96.3(3) yes
Na4 O5 O3 3_656 . 2_555 103.6(4) yes
O2 O5 O2 . . 2_555 96.9(3) yes
O2 O5 O3 . . . 57.0(3) yes
O2 O5 O3 . . 2_555 53.6(2) yes
O2 O5 O2 2_555 . . 96.9(3) yes
O2 O5 O3 2_555 . . 120.5(3) yes
O2 O5 O3 2_555 . 2_555 57.9(3) yes
O3 O5 O3 . . 2_555 108.9(2) yes
O3 O5 O3 2_555 . . 108.9(2) yes
Ru2 O6 Na1 . . 2_556 126.4(3) yes
Ru2 O6 Na2 . . 2_555 130.5(4) yes
Ru2 O6 Na3 . . . 96.6(3) yes
Ru2 O6 Na4 . . . 94.9(3) yes
Ru2 O6 O4 . . 2_556 83.4(3) yes
Ru2 O6 O8 . . . 50.5(3) yes
Ru2 O6 O8 . . 2_556 46.0(2) yes
Na1 O6 Na2 2_556 . 2_555 82.1(3) yes
Na1 O6 Na3 2_556 . . 133.7(4) yes
Na1 O6 Na4 2_556 . . 87.5(3) yes
Na1 O6 O4 2_556 . 2_556 95.3(3) yes
Na1 O6 O8 2_556 . . 145.8(4) yes
Na1 O6 O8 2_556 . 2_556 89.4(3) yes
Na2 O6 Na3 2_555 . . 81.5(2) yes
Na2 O6 Na4 2_555 . . 129.5(4) yes
Na2 O6 O4 2_555 . 2_556 51.3(2) yes
Na2 O6 O8 2_555 . . 127.7(3) yes
Na2 O6 O8 2_555 . 2_556 105.7(3) yes
Na3 O6 Na4 . . . 70.8(2) yes
Na3 O6 O4 . . 2_556 107.2(3) yes
Na3 O6 O8 . . . 51.7(2) yes
Na3 O6 O8 . . 2_556 136.8(4) yes
Na4 O6 O4 . . 2_556 177.2(4) yes
Na4 O6 O8 . . . 61.3(3) yes
Na4 O6 O8 . . 2_556 123.6(3) yes
O4 O6 O8 2_556 . . 116.0(4) yes
O4 O6 O8 2_556 . 2_556 56.5(2) yes
O8 O6 O8 . . 2_556 96.5(4) yes
O8 O6 O8 2_556 . . 96.5(4) yes
Ru2 O7 Na1 . . . 117.4(3) yes
Ru2 O7 Na2 . . 4_455 116.9(5) yes
Ru2 O7 Na3 . . 3_556 100.5(4) yes
Ru2 O7 Na4 . . 2_556 109.2(3) yes
Ru2 O7 O8 . . . 48.6(3) yes
Ru2 O7 O8 . . 2_556 47.7(3) yes
Na1 O7 Na2 . . 4_455 124.1(5) yes
Na1 O7 Na3 . . 3_556 70.1(2) yes
Na1 O7 Na4 . . 2_556 94.5(5) yes
Na1 O7 O8 . . . 90.4(3) yes
Na1 O7 O8 . . 2_556 126.6(4) yes
Na2 O7 Na3 4_455 . 3_556 88.3(2) yes
Na2 O7 Na4 4_455 . 2_556 79.5(3) yes
Na2 O7 O8 4_455 . . 116.6(5) yes
Na2 O7 O8 4_455 . 2_556 99.5(3) yes
Na3 O7 Na4 3_556 . 2_556 150.3(5) yes
Na3 O7 O8 3_556 . . 52.6(2) yes
Na3 O7 O8 3_556 . 2_556 147.3(6) yes
Na4 O7 O8 2_556 . . 156.0(4) yes
Na4 O7 O8 2_556 . 2_556 62.2(3) yes
O8 O7 O8 . . 2_556 96.2(5) yes
O8 O7 O8 2_556 . . 96.2(5) yes
Ru2 O8 Ru2 . . 2_546 124.2(4) yes
Ru2 O8 Na3 . . . 105.1(3) yes
Ru2 O8 Na3 . . 3_556 109.4(4) yes
Ru2 O8 Na4 . . . 89.6(3) yes
Ru2 O8 O4 . . . 40.27(18) yes
Ru2 O8 O4 . . 2_546 157.4(6) yes
Ru2 O8 O6 . . . 43.4(2) yes
Ru2 O8 O6 . . 2_546 91.2(4) yes
Ru2 O8 O7 . . . 42.2(3) yes
Ru2 O8 O7 . . 2_546 111.5(3) yes
Ru2 O8 Ru2 2_546 . . 124.2(4) yes
Ru2 O8 Na3 2_546 . . 130.1(4) yes
Ru2 O8 Na3 2_546 . 3_556 92.7(3) yes
Ru2 O8 Na4 2_546 . . 94.8(4) yes
Ru2 O8 O4 2_546 . . 86.7(3) yes
Ru2 O8 O4 2_546 . 2_546 43.00(16) yes
Ru2 O8 O6 2_546 . . 148.2(4) yes
Ru2 O8 O6 2_546 . 2_546 39.7(2) yes
Ru2 O8 O7 2_546 . . 118.3(6) yes
Ru2 O8 O7 2_546 . 2_546 41.3(3) yes
Na3 O8 Na3 . . 3_556 76.2(3) yes
Na3 O8 Na4 . . . 77.2(4) yes
Na3 O8 O4 . . . 136.5(4) yes
Na3 O8 O4 . . 2_546 92.5(3) yes
Na3 O8 O6 . . . 67.8(3) yes
Na3 O8 O6 . . 2_546 157.3(4) yes
Na3 O8 O7 . . . 102.4(3) yes
Na3 O8 O7 . . 2_546 116.7(5) yes
Na3 O8 Na3 3_556 . . 76.2(3) yes
Na3 O8 Na4 3_556 . . 150.6(4) yes
Na3 O8 O4 3_556 . . 131.4(5) yes
Na3 O8 O4 3_556 . 2_546 60.6(3) yes
Na3 O8 O6 3_556 . . 118.7(3) yes
Na3 O8 O6 3_556 . 2_546 83.6(4) yes
Na3 O8 O7 3_556 . . 67.9(3) yes
Na3 O8 O7 3_556 . 2_546 131.0(3) yes
Na4 O8 O4 . . . 77.4(3) yes
Na4 O8 O4 . . 2_546 108.5(4) yes
Na4 O8 O6 . . . 60.8(3) yes
Na4 O8 O6 . . 2_546 119.2(3) yes
Na4 O8 O7 . . . 130.8(3) yes
Na4 O8 O7 . . 2_546 54.0(3) yes
O4 O8 O4 . . 2_546 129.1(3) yes
O4 O8 O6 . . . 69.1(2) yes
O4 O8 O6 . . 2_546 65.6(3) yes
O4 O8 O7 . . . 69.9(3) yes
O4 O8 O7 . . 2_546 73.4(3) yes
O4 O8 O4 2_546 . . 129.1(3) yes
O4 O8 O6 2_546 . . 158.7(5) yes
O4 O8 O6 2_546 . 2_546 68.3(3) yes
O4 O8 O7 2_546 . . 120.7(5) yes
O4 O8 O7 2_546 . 2_546 71.4(2) yes
O6 O8 O6 . . 2_546 132.7(3) yes
O6 O8 O7 . . . 73.4(3) yes
O6 O8 O7 . . 2_546 109.5(4) yes
O6 O8 O6 2_546 . . 132.7(3) yes
O6 O8 O7 2_546 . . 79.1(4) yes
O6 O8 O7 2_546 . 2_546 69.7(3) yes
O7 O8 O7 . . 2_546 139.1(4) yes
O7 O8 O7 2_546 . . 139.1(4) yes

loop_
_geom_bond_atom_site_label_1
_geom_bond_atom_site_label_2
_geom_bond_site_symmetry_1
_geom_bond_site_symmetry_2
_geom_bond_distance
_geom_bond_publ_flag
Ru1 O1 . . 1.786(10) yes
Ru1 O2 . . 2.000(6) yes
Ru1 O2 . 2_555 2.000(6) yes
Ru1 O3 . 2_555 1.766(9) yes
Ru1 O5 . . 1.749(5) yes
Ru2 O4 . . 1.761(6) yes
Ru2 O6 . . 1.771(9) yes
Ru2 O7 . . 1.781(11) yes
Ru2 O8 . . 1.987(6) yes
Ru2 O8 . 2_556 1.994(6) yes
Na1 Na1 . 3_557 2.913(12) yes
Na1 O1 . 3_556 2.524(7) yes
Na1 O2 . 1_556 2.360(10) yes
Na1 O2 . 3_556 2.475(12) yes
Na1 O5 . 4_455 2.732(8) yes
Na1 O6 . 2_546 2.398(10) yes
Na1 O7 . . 2.477(12) yes
Na2 O1 . 2_545 2.512(9) yes
Na2 O2 . . 2.520(13) yes
Na2 O3 . 2_555 2.632(8) yes
Na2 O4 . 1_554 2.395(11) yes
Na2 O4 . 3_656 2.409(9) yes
Na2 O6 . 2_545 2.446(7) yes
Na2 O7 . 4_554 2.456(8) yes
Na3 Na3 . 3_556 2.942(9) yes
Na3 O1 . . 2.414(11) yes
Na3 O3 . . 2.394(9) yes
Na3 O4 . 4_454 2.535(8) yes
Na3 O6 . . 2.733(7) yes
Na3 O7 . 3_556 2.852(7) yes
Na3 O8 . . 2.318(10) yes
Na3 O8 . 3_556 2.446(11) yes
Na4 O1 . 4_555 2.440(7) yes
Na4 O3 . . 2.326(7) yes
Na4 O5 . . 2.415(10) yes
Na4 O5 . 3_656 2.459(9) yes
Na4 O6 . . 2.648(8) yes
Na4 O7 . 2_546 2.433(10) yes
Na4 O8 . . 2.660(14) yes
O1 O2 . . 2.662(13) yes
O1 O2 . 2_555 2.681(10) yes
O1 O4 . 4_454 2.998(14) yes
O2 O3 . . 2.725(13) yes
O2 O3 . 2_555 2.600(9) yes
O2 O5 . . 2.753(9) yes
O2 O5 . 2_545 2.589(8) yes
O3 O5 . . 2.945(9) yes
O3 O5 . 2_545 2.992(9) yes
O4 O6 . 2_546 2.974(10) yes
O4 O8 . . 2.721(9) yes
O4 O8 . 2_556 2.577(8) yes
O6 O8 . . 2.570(9) yes
O6 O8 . 2_556 2.765(13) yes
O7 O8 . . 2.650(14) yes
O7 O8 . 2_556 2.697(11) yes
